data_1548967
loop_
_publ_author_name
'Miyagi, Yu'
'Sotani, Taichi'
'Yajima, Tatsuo'
'Sano, Natsuhiro'
'Sanda, Fumio'

_publ_section_title
;
 Effect of phosphine ligand on the optical absorption/emission properties
 of platinum-containing conjugated polymers
;
_journal_issue 14
_journal_name_full 'Polymer Chemistry'
_journal_page_first 1772
_journal_paper_doi 10.1039/C7PY01886J
_journal_volume 9
_journal_year 2018
_chemical_formula_moiety 'C57 H76 Cl3 P2 Pt'
_chemical_formula_sum 'C57 H76 Cl3 P2 Pt'
_chemical_formula_weight 1124.62
_space_group_crystal_system monoclinic
_space_group_IT_number 14
_space_group_name_Hall '-P 2yn'
_space_group_name_H-M_alt 'P 1 21/n 1'
_symmetry_space_group_name_Hall '-P 2yn'
_symmetry_space_group_name_H-M 'P 1 21/n 1'
_atom_sites_solution_hydrogens geom
_atom_sites_solution_primary direct
_atom_sites_solution_secondary difmap
_audit_update_record
;
2017-11-10 deposited with the CCDC.
2018-02-19 downloaded from the CCDC.
;
_cell_angle_alpha 90.0000
_cell_angle_beta 92.9084(15)
_cell_angle_gamma 90.0000
_cell_formula_units_Z 4
_cell_length_a 18.7426(9)
_cell_length_b 13.6265(6)
_cell_length_c 22.2266(10)
_cell_measurement_reflns_used 51571
_cell_measurement_temperature 123
_cell_measurement_theta_max 27.43
_cell_measurement_theta_min 2.99
_cell_volume 5669.3(4)
_computing_cell_refinement 'RAPID AUTO'
_computing_data_collection 'RAPID AUTO (Rigaku, ????)'
_computing_data_reduction 'RAPID AUTO'
_computing_molecular_graphics 'CrystalStructure 4.2.4'
_computing_publication_material 'CrystalStructure 4.2.4 (Rigaku, 2016)'
_computing_structure_refinement 'SHELXL Version 2014/7 (Sheldrick, 2008)'
_computing_structure_solution 'SIR2011 (Burla, et al., 2012)'
_diffrn_ambient_temperature 123
_diffrn_detector_area_resol_mean 10.000
_diffrn_measured_fraction_theta_full 0.998
_diffrn_measured_fraction_theta_max 0.994
_diffrn_measurement_device_type 'Rigaku R-AXIS RAPID'
_diffrn_measurement_method \w
_diffrn_radiation_type 'Mo K\a'
_diffrn_radiation_wavelength 0.71075
_diffrn_reflns_av_R_equivalents 0.1298
_diffrn_reflns_Laue_measured_fraction_full 0.998
_diffrn_reflns_Laue_measured_fraction_max 0.994
_diffrn_reflns_limit_h_max 24
_diffrn_reflns_limit_h_min -24
_diffrn_reflns_limit_k_max 17
_diffrn_reflns_limit_k_min -17
_diffrn_reflns_limit_l_max 28
_diffrn_reflns_limit_l_min -28
_diffrn_reflns_number 81852
_diffrn_reflns_point_group_measured_fraction_full 0.998
_diffrn_reflns_point_group_measured_fraction_max 0.994
_diffrn_reflns_theta_full 25.242
_diffrn_reflns_theta_max 27.455
_diffrn_reflns_theta_min 2.990
_diffrn_standards_number 0
_exptl_absorpt_coefficient_mu 2.696
_exptl_absorpt_correction_T_max 0.828
_exptl_absorpt_correction_T_min 0.525
_exptl_absorpt_correction_type multi-scan
_exptl_absorpt_process_details 'ABSCOR (Rigaku, 1995)'
_exptl_crystal_colour yellow
_exptl_crystal_density_diffrn 1.318
_exptl_crystal_density_method 'not measured'
_exptl_crystal_description platelet
_exptl_crystal_F_000 2308.00
_exptl_crystal_size_max 0.100
_exptl_crystal_size_mid 0.080
_exptl_crystal_size_min 0.070
_refine_diff_density_max 5.59
_refine_diff_density_min -3.39
_refine_ls_extinction_method none
_refine_ls_goodness_of_fit_ref 1.070
_refine_ls_hydrogen_treatment constr
_refine_ls_number_parameters 568
_refine_ls_number_reflns 12904
_refine_ls_number_restraints 0
_refine_ls_R_factor_all 0.1187
_refine_ls_R_factor_gt 0.0784
_refine_ls_shift/su_max 0.001
_refine_ls_structure_factor_coef Fsqd
_refine_ls_weighting_details 'w = 1/[\s^2^(Fo^2^)+(0.1476P)^2^+5.3836P] where P=(Fo^2^+2Fc^2^)/3'
_refine_ls_weighting_scheme calc
_refine_ls_wR_factor_gt 0.2298
_refine_ls_wR_factor_ref 0.2588
_reflns_Friedel_coverage 0.000
_reflns_number_gt 8021
_reflns_number_total 12904
_reflns_threshold_expression F^2^>2.0\s(F^2^)
_cod_data_source_file c7py01886j7.cif
_cod_data_source_block 170621
_cod_depositor_comments 'Adding full bibliography for 1548967--1548968.cif.'
_cod_database_code 1548967

loop_
_space_group_symop_id
_space_group_symop_operation_xyz
1 +X,+Y,+Z
2 1/2-X,1/2+Y,1/2-Z
3 -X,-Y,-Z
4 -1/2+X,-1/2-Y,-1/2+Z

loop_
_atom_site_label
_atom_site_type_symbol
_atom_site_fract_x
_atom_site_fract_y
_atom_site_fract_z
_atom_site_U_iso_or_equiv
_atom_site_adp_type
_atom_site_occupancy
_atom_site_site_symmetry_order
_atom_site_calc_flag
_atom_site_refinement_flags_posn
_atom_site_refinement_flags_adp
Pt1 Pt 0.49761(2) 0.84222(2) 0.75385(2) 0.02938(15) Uani 1 1 d . .
Cl4 Cl 0.71354(16) 0.9252(2) 0.50578(13) 0.0567(7) Uani 1 1 d . .
Cl5 Cl 0.6196(2) 0.9068(3) 0.39914(16) 0.0798(11) Uani 1 1 d . .
Cl6 Cl 0.5652(2) 0.8757(3) 0.5180(2) 0.0889(12) Uani 1 1 d . .
P2 P 0.44837(13) 0.69127(16) 0.72538(11) 0.0290(5) Uani 1 1 d . .
P3 P 0.54818(13) 0.99208(16) 0.78306(11) 0.0299(5) Uani 1 1 d . .
C7 C 0.6058(5) 0.9778(7) 0.8521(4) 0.036(2) Uani 1 1 d . .
H7 H 0.6227 1.0445 0.8650 0.044 Uiso 1 1 calc R U
C8 C 0.6730(6) 0.9139(8) 0.8408(5) 0.049(3) Uani 1 1 d . .
H8A H 0.7009 0.9449 0.8094 0.058 Uiso 1 1 calc R U
H8B H 0.6577 0.8481 0.8263 0.058 Uiso 1 1 calc R U
C9 C 0.7207(7) 0.9032(9) 0.9002(6) 0.059(3) Uani 1 1 d . .
H9A H 0.7618 0.8598 0.8930 0.071 Uiso 1 1 calc R U
H9B H 0.7396 0.9683 0.9128 0.071 Uiso 1 1 calc R U
C10 C 0.6766(8) 0.8597(9) 0.9505(6) 0.069(4) Uani 1 1 d . .
H10A H 0.6616 0.7922 0.9393 0.083 Uiso 1 1 calc R U
H10B H 0.7067 0.8561 0.9883 0.083 Uiso 1 1 calc R U
C11 C 0.6112(7) 0.9210(9) 0.9608(5) 0.054(3) Uani 1 1 d . .
H11A H 0.6265 0.9863 0.9761 0.064 Uiso 1 1 calc R U
H11B H 0.5833 0.8892 0.9920 0.064 Uiso 1 1 calc R U
C12 C 0.5638(6) 0.9340(8) 0.9036(5) 0.050(3) Uani 1 1 d . .
H12A H 0.5234 0.9779 0.9120 0.060 Uiso 1 1 calc R U
H12B H 0.5438 0.8695 0.8908 0.060 Uiso 1 1 calc R U
C13 C 0.6073(5) 1.0428(7) 0.7260(4) 0.035(2) Uani 1 1 d . .
H13 H 0.6444 0.9913 0.7206 0.043 Uiso 1 1 calc R U
C14 C 0.5690(6) 1.0557(8) 0.6630(5) 0.043(2) Uani 1 1 d . .
H14A H 0.5430 0.9946 0.6517 0.052 Uiso 1 1 calc R U
H14B H 0.5337 1.1095 0.6645 0.052 Uiso 1 1 calc R U
C15 C 0.6221(6) 1.0787(8) 0.6162(5) 0.048(3) Uani 1 1 d . .
H15A H 0.5964 1.0896 0.5768 0.058 Uiso 1 1 calc R U
H15B H 0.6547 1.0222 0.6121 0.058 Uiso 1 1 calc R U
C16 C 0.6652(7) 1.1693(8) 0.6337(5) 0.055(3) Uani 1 1 d . .
H16A H 0.6330 1.2269 0.6329 0.066 Uiso 1 1 calc R U
H16B H 0.7015 1.1803 0.6036 0.066 Uiso 1 1 calc R U
C17 C 0.7030(6) 1.1612(8) 0.6966(5) 0.048(3) Uani 1 1 d . .
H17A H 0.7399 1.1093 0.6963 0.058 Uiso 1 1 calc R U
H17B H 0.7270 1.2241 0.7070 0.058 Uiso 1 1 calc R U
C18 C 0.6495(6) 1.1370(7) 0.7438(5) 0.043(3) Uani 1 1 d . .
H18A H 0.6159 1.1924 0.7475 0.052 Uiso 1 1 calc R U
H18B H 0.6751 1.1272 0.7834 0.052 Uiso 1 1 calc R U
C19 C 0.4804(5) 1.0828(7) 0.8047(4) 0.034(2) Uani 1 1 d . .
H19 H 0.4519 1.0485 0.8352 0.041 Uiso 1 1 calc R U
C20 C 0.5081(6) 1.1772(7) 0.8362(5) 0.045(3) Uani 1 1 d . .
H20A H 0.5411 1.1599 0.8708 0.054 Uiso 1 1 calc R U
H20B H 0.5349 1.2170 0.8077 0.054 Uiso 1 1 calc R U
C21 C 0.4453(6) 1.2367(8) 0.8582(6) 0.053(3) Uani 1 1 d . .
H21A H 0.4634 1.2988 0.8763 0.064 Uiso 1 1 calc R U
H21B H 0.4220 1.1992 0.8900 0.064 Uiso 1 1 calc R U
C22 C 0.3896(6) 1.2601(8) 0.8070(5) 0.050(3) Uani 1 1 d . .
H22A H 0.3485 1.2945 0.8236 0.060 Uiso 1 1 calc R U
H22B H 0.4111 1.3040 0.7774 0.060 Uiso 1 1 calc R U
C23 C 0.4266(5) 1.1091(7) 0.7531(5) 0.041(2) Uani 1 1 d . .
H23A H 0.4506 1.1487 0.7227 0.049 Uiso 1 1 calc R U
H23B H 0.4086 1.0482 0.7332 0.049 Uiso 1 1 calc R U
C24 C 0.3940(5) 0.7004(7) 0.6542(4) 0.0316(19) Uani 1 1 d . .
H24 H 0.3762 0.6331 0.6435 0.038 Uiso 1 1 calc R U
C25 C 0.4400(6) 0.7360(8) 0.6027(4) 0.042(2) Uani 1 1 d . .
H25A H 0.4816 0.6919 0.5993 0.051 Uiso 1 1 calc R U
H25B H 0.4580 0.8029 0.6118 0.051 Uiso 1 1 calc R U
C26 C 0.3945(6) 0.7368(9) 0.5417(5) 0.048(3) Uani 1 1 d . .
H26A H 0.4240 0.7604 0.5090 0.057 Uiso 1 1 calc R U
H26B H 0.3782 0.6694 0.5317 0.057 Uiso 1 1 calc R U
C27 C 0.2831(5) 0.7731(8) 0.5994(4) 0.041(2) Uani 1 1 d . .
H27A H 0.2622 0.7077 0.5902 0.049 Uiso 1 1 calc R U
H27B H 0.2432 0.8200 0.6032 0.049 Uiso 1 1 calc R U
C28 C 0.3278(5) 0.7681(7) 0.6597(4) 0.038(2) Uani 1 1 d . .
H28A H 0.2977 0.7426 0.6916 0.045 Uiso 1 1 calc R U
H28B H 0.3438 0.8350 0.6715 0.045 Uiso 1 1 calc R U
C29 C 0.5171(5) 0.5986(7) 0.7087(4) 0.036(2) Uani 1 1 d . .
H29 H 0.5481 0.6323 0.6797 0.043 Uiso 1 1 calc R U
C30 C 0.5677(6) 0.5768(7) 0.7639(5) 0.044(2) Uani 1 1 d . .
H30A H 0.5835 0.6392 0.7832 0.053 Uiso 1 1 calc R U
H30B H 0.5421 0.5381 0.7938 0.053 Uiso 1 1 calc R U
C31 C 0.6327(6) 0.5193(8) 0.7445(6) 0.052(3) Uani 1 1 d . .
H31A H 0.6640 0.5033 0.7804 0.062 Uiso 1 1 calc R U
H31B H 0.6604 0.5604 0.7173 0.062 Uiso 1 1 calc R U
C32 C 0.6096(6) 0.4230(8) 0.7116(6) 0.054(3) Uani 1 1 d . .
H32A H 0.6523 0.3881 0.6982 0.065 Uiso 1 1 calc R U
H32B H 0.5850 0.3796 0.7396 0.065 Uiso 1 1 calc R U
C33 C 0.5595(6) 0.4467(8) 0.6572(6) 0.052(3) Uani 1 1 d . .
H33A H 0.5439 0.3850 0.6371 0.063 Uiso 1 1 calc R U
H33B H 0.5853 0.4864 0.6280 0.063 Uiso 1 1 calc R U
C34 C 0.4940(6) 0.5035(7) 0.6767(6) 0.049(3) Uani 1 1 d . .
H34A H 0.4625 0.5191 0.6409 0.059 Uiso 1 1 calc R U
H34B H 0.4668 0.4624 0.7042 0.059 Uiso 1 1 calc R U
C35 C 0.3856(5) 0.6415(7) 0.7791(4) 0.034(2) Uani 1 1 d . .
H35 H 0.3467 0.6914 0.7805 0.041 Uiso 1 1 calc R U
C36 C 0.4176(6) 0.6352(7) 0.8435(4) 0.038(2) Uani 1 1 d . .
H36A H 0.4407 0.6984 0.8549 0.045 Uiso 1 1 calc R U
H36B H 0.4545 0.5832 0.8463 0.045 Uiso 1 1 calc R U
C37 C 0.3480(6) 0.5458(7) 0.7609(4) 0.039(2) Uani 1 1 d . .
H37A H 0.3836 0.4922 0.7599 0.047 Uiso 1 1 calc R U
H37B H 0.3254 0.5528 0.7199 0.047 Uiso 1 1 calc R U
C38 C 0.5858(6) 0.8101(7) 0.7094(5) 0.039(2) Uani 1 1 d . .
C39 C 0.6380(5) 0.7929(7) 0.6830(4) 0.037(2) Uani 1 1 d . .
C40 C 0.6974(5) 0.7715(7) 0.6468(4) 0.035(2) Uani 1 1 d . .
C41 C 0.6905(6) 0.7010(8) 0.5990(5) 0.046(2) Uani 1 1 d . .
H41 H 0.6472 0.6656 0.5922 0.055 Uiso 1 1 calc R U
C42 C 0.7468(6) 0.6848(8) 0.5630(5) 0.050(3) Uani 1 1 d . .
H42 H 0.7408 0.6403 0.5302 0.060 Uiso 1 1 calc R U
C43 C 0.8134(6) 0.7319(7) 0.5732(5) 0.040(2) Uani 1 1 d . .
C44 C 0.8206(5) 0.7958(8) 0.6211(5) 0.042(2) Uani 1 1 d . .
H44 H 0.8654 0.8268 0.6295 0.051 Uiso 1 1 calc R U
C45 C 0.7641(5) 0.8167(7) 0.6578(4) 0.036(2) Uani 1 1 d . .
H45 H 0.7709 0.8615 0.6903 0.043 Uiso 1 1 calc R U
C46 C 0.8700(6) 0.7146(8) 0.5336(5) 0.046(3) Uani 1 1 d . .
C47 C 0.9131(7) 0.6949(10) 0.4973(6) 0.062(3) Uani 1 1 d . .
H47 H 0.9472 0.6793 0.4686 0.075 Uiso 1 1 calc R U
C48 C 0.4092(6) 0.8739(7) 0.7958(5) 0.041(2) Uani 1 1 d . .
C49 C 0.3550(5) 0.8910(7) 0.8213(4) 0.037(2) Uani 1 1 d . .
C50 C 0.2889(5) 0.9029(7) 0.8523(4) 0.036(2) Uani 1 1 d . .
C51 C 0.2827(5) 0.9701(7) 0.8996(5) 0.039(2) Uani 1 1 d . .
H51 H 0.3217 1.0124 0.9101 0.047 Uiso 1 1 calc R U
C52 C 0.6393(7) 0.8640(11) 0.4742(5) 0.061(3) Uani 1 1 d . .
H52 H 0.6514 0.7927 0.4719 0.073 Uiso 1 1 calc R U
C53 C 0.2294(6) 0.8467(7) 0.8367(5) 0.042(2) Uani 1 1 d . .
H53 H 0.2312 0.8040 0.8031 0.050 Uiso 1 1 calc R U
C54 C 0.1684(6) 0.8497(8) 0.8673(5) 0.042(2) Uani 1 1 d . .
H54 H 0.1290 0.8093 0.8551 0.051 Uiso 1 1 calc R U
C55 C 0.1640(5) 0.9130(8) 0.9169(4) 0.040(2) Uani 1 1 d . .
C56 C 0.2209(6) 0.9762(7) 0.9313(5) 0.043(2) Uani 1 1 d . .
H56 H 0.2174 1.0232 0.9625 0.052 Uiso 1 1 calc R U
C57 C 0.1021(6) 0.9103(9) 0.9529(5) 0.052(3) Uani 1 1 d . .
C58 C 0.0510(7) 0.9052(10) 0.9835(6) 0.066(4) Uani 1 1 d . .
H58 H 0.0107 0.9012 1.0076 0.080 Uiso 1 1 calc R U
C59 C 0.2900(6) 0.5190(8) 0.8058(5) 0.043(2) Uani 1 1 d . .
H59A H 0.2510 0.5680 0.8027 0.051 Uiso 1 1 calc R U
H59B H 0.2694 0.4539 0.7953 0.051 Uiso 1 1 calc R U
C60 C 0.3223(6) 0.5165(7) 0.8709(5) 0.044(2) Uani 1 1 d . .
H60A H 0.2841 0.5034 0.8990 0.053 Uiso 1 1 calc R U
H60B H 0.3576 0.4626 0.8751 0.053 Uiso 1 1 calc R U
C61 C 0.3580(6) 0.6119(8) 0.8871(5) 0.045(3) Uani 1 1 d . .
H61A H 0.3789 0.6083 0.9289 0.055 Uiso 1 1 calc R U
H61B H 0.3221 0.6653 0.8853 0.055 Uiso 1 1 calc R U
C62 C 0.3643(6) 1.1665(7) 0.7760(5) 0.045(3) Uani 1 1 d . .
H62A H 0.3304 1.1829 0.7419 0.054 Uiso 1 1 calc R U
H62B H 0.3387 1.1255 0.8048 0.054 Uiso 1 1 calc R U
C63 C 0.3285(6) 0.8054(9) 0.5471(5) 0.048(3) Uani 1 1 d . .
H63A H 0.3450 0.8737 0.5540 0.057 Uiso 1 1 calc R U
H63B H 0.2990 0.8038 0.5089 0.057 Uiso 1 1 calc R U

loop_
_atom_site_aniso_label
_atom_site_aniso_U_11
_atom_site_aniso_U_22
_atom_site_aniso_U_33
_atom_site_aniso_U_23
_atom_site_aniso_U_13
_atom_site_aniso_U_12
Pt1 0.0321(2) 0.0188(2) 0.0367(2) -0.00240(13) -0.00318(16) -0.00017(14)
Cl4 0.0554(17) 0.0613(19) 0.0527(16) 0.0066(13) -0.0039(14) 0.0006(14)
Cl5 0.103(3) 0.074(2) 0.0589(19) 0.0017(16) -0.0261(19) 0.005(2)
Cl6 0.065(2) 0.101(3) 0.102(3) -0.025(2) 0.024(2) -0.025(2)
P2 0.0322(12) 0.0191(11) 0.0350(12) -0.0009(9) -0.0033(10) 0.0013(9)
P3 0.0348(12) 0.0196(11) 0.0349(12) -0.0012(9) -0.0025(10) 0.0008(9)
C7 0.040(5) 0.020(4) 0.047(5) -0.004(4) -0.013(4) 0.001(4)
C8 0.052(6) 0.035(6) 0.058(7) -0.007(5) -0.009(5) 0.007(5)
C9 0.070(8) 0.042(7) 0.062(7) -0.014(6) -0.028(6) 0.010(6)
C10 0.095(11) 0.037(7) 0.070(8) 0.007(6) -0.046(8) 0.005(7)
C11 0.067(8) 0.046(7) 0.046(6) 0.008(5) -0.014(6) -0.010(6)
C12 0.061(7) 0.044(6) 0.043(6) 0.008(5) -0.013(5) -0.009(5)
C13 0.044(5) 0.026(5) 0.035(5) -0.002(4) -0.003(4) -0.004(4)
C14 0.047(6) 0.036(6) 0.047(6) 0.003(4) -0.004(5) -0.009(5)
C15 0.066(7) 0.037(6) 0.043(6) 0.002(4) 0.001(5) -0.005(5)
C16 0.065(8) 0.046(7) 0.055(7) 0.005(5) 0.016(6) -0.001(6)
C17 0.050(7) 0.045(6) 0.049(6) 0.004(5) 0.002(5) -0.010(5)
C18 0.055(7) 0.027(5) 0.048(6) -0.002(4) 0.001(5) -0.011(5)
C19 0.035(5) 0.032(5) 0.034(5) 0.000(4) -0.002(4) -0.002(4)
C20 0.045(6) 0.026(5) 0.063(7) -0.012(5) 0.001(5) 0.001(4)
C21 0.056(7) 0.036(6) 0.069(8) -0.020(5) 0.010(6) -0.003(5)
C22 0.050(6) 0.033(6) 0.067(7) -0.004(5) 0.007(6) 0.007(5)
C23 0.042(6) 0.030(5) 0.050(6) 0.000(4) -0.005(5) 0.003(4)
C24 0.032(5) 0.027(5) 0.036(5) -0.004(4) -0.001(4) -0.001(4)
C25 0.043(6) 0.041(6) 0.043(5) 0.002(4) -0.002(5) -0.004(5)
C26 0.043(6) 0.064(7) 0.035(5) -0.003(5) -0.001(5) -0.013(5)
C27 0.041(5) 0.038(6) 0.043(5) -0.010(4) -0.008(5) 0.012(4)
C28 0.042(5) 0.034(5) 0.037(5) -0.006(4) 0.003(4) 0.005(4)
C29 0.036(5) 0.031(5) 0.040(5) -0.003(4) -0.011(4) 0.001(4)
C30 0.050(6) 0.030(5) 0.051(6) -0.003(4) -0.004(5) 0.010(5)
C31 0.054(7) 0.042(6) 0.059(7) -0.001(5) -0.005(6) 0.017(5)
C32 0.054(7) 0.027(5) 0.081(8) -0.011(5) -0.009(6) 0.009(5)
C33 0.049(6) 0.031(6) 0.077(8) -0.018(5) 0.000(6) 0.008(5)
C34 0.037(5) 0.029(5) 0.079(8) -0.023(5) -0.010(5) -0.001(4)
C35 0.040(5) 0.031(5) 0.031(5) 0.000(4) 0.001(4) -0.003(4)
C36 0.048(6) 0.031(5) 0.034(5) 0.005(4) -0.002(5) -0.004(4)
C37 0.046(6) 0.035(5) 0.037(5) 0.001(4) -0.004(4) -0.012(5)
C38 0.043(6) 0.016(4) 0.058(6) -0.002(4) -0.010(5) -0.007(4)
C39 0.040(5) 0.029(5) 0.043(5) -0.008(4) 0.005(5) 0.005(4)
C40 0.040(5) 0.026(5) 0.040(5) -0.004(4) 0.007(4) 0.001(4)
C41 0.050(6) 0.036(6) 0.051(6) -0.006(5) -0.002(5) -0.012(5)
C42 0.063(7) 0.036(6) 0.052(6) -0.011(5) 0.018(6) 0.006(5)
C43 0.046(6) 0.028(5) 0.044(5) 0.002(4) 0.001(5) 0.003(4)
C44 0.038(5) 0.043(6) 0.045(6) 0.015(5) -0.002(5) 0.001(5)
C45 0.040(5) 0.031(5) 0.038(5) 0.002(4) 0.000(4) 0.001(4)
C46 0.043(6) 0.040(6) 0.056(6) 0.008(5) 0.013(5) 0.011(5)
C47 0.064(8) 0.059(8) 0.066(8) 0.017(6) 0.014(7) 0.008(7)
C48 0.039(6) 0.021(5) 0.063(7) 0.003(5) -0.004(5) -0.001(4)
C49 0.041(5) 0.028(5) 0.041(5) 0.002(4) 0.002(5) 0.007(4)
C50 0.040(5) 0.030(5) 0.038(5) 0.002(4) 0.000(4) 0.000(4)
C51 0.040(5) 0.030(5) 0.048(6) -0.004(4) 0.001(5) 0.002(4)
C52 0.065(8) 0.072(9) 0.046(7) 0.001(6) 0.002(6) 0.000(7)
C53 0.045(6) 0.034(6) 0.045(6) -0.002(4) -0.004(5) 0.000(4)
C54 0.035(5) 0.045(6) 0.047(6) 0.013(5) -0.002(5) -0.005(4)
C55 0.037(5) 0.048(6) 0.035(5) 0.011(4) -0.004(4) 0.002(5)
C56 0.056(6) 0.031(5) 0.043(5) 0.001(4) 0.005(5) 0.016(5)
C57 0.047(6) 0.057(7) 0.051(7) 0.015(5) -0.006(6) 0.012(6)
C58 0.051(7) 0.087(10) 0.061(8) 0.028(7) 0.009(6) -0.002(7)
C59 0.046(6) 0.032(5) 0.050(6) 0.000(4) 0.003(5) -0.008(5)
C60 0.063(7) 0.024(5) 0.046(6) 0.004(4) 0.007(5) -0.002(5)
C61 0.061(7) 0.041(6) 0.034(5) -0.005(4) 0.001(5) -0.003(5)
C62 0.047(6) 0.031(6) 0.057(7) 0.000(5) -0.004(5) 0.006(5)
C63 0.051(7) 0.045(6) 0.046(6) 0.002(5) -0.012(5) 0.010(5)

loop_
_atom_type_symbol
_atom_type_description
_atom_type_scat_dispersion_real
_atom_type_scat_dispersion_imag
_atom_type_scat_source
C C 0.0033 0.0016
;
International Tables for Crystallography
(Vol. C, Tables 4.2.6.8 and 6.1.1.4)
;
H H 0.0000 0.0000
;
International Tables for Crystallography
(Vol. C, Table 6.1.1.4)
;
P P 0.1023 0.0942
;
International Tables for Crystallography
(Vol. C, Tables 4.2.6.8 and 6.1.1.4)
;
Pt Pt -1.7033 8.3905
;
International Tables for Crystallography
(Vol. C, Tables 4.2.6.8 and 6.1.1.4)
;
Cl Cl 0.1484 0.1585
;
International Tables for Crystallography
(Vol. C, Tables 4.2.6.8 and 6.1.1.4)
;

loop_
_geom_angle_atom_site_label_1
_geom_angle_atom_site_label_2
_geom_angle_atom_site_label_3
_geom_angle
C48 Pt1 C38 178.6(4)
C48 Pt1 P2 89.5(3)
C38 Pt1 P2 89.9(3)
C48 Pt1 P3 90.9(3)
C38 Pt1 P3 89.7(3)
P2 Pt1 P3 179.19(8)
C24 P2 C35 103.8(4)
C24 P2 C29 103.6(4)
C35 P2 C29 110.5(5)
C24 P2 Pt1 111.6(3)
C35 P2 Pt1 113.9(3)
C29 P2 Pt1 112.7(3)
C7 P3 C19 103.6(4)
C7 P3 C13 105.3(5)
C19 P3 C13 111.7(4)
C7 P3 Pt1 110.6(3)
C19 P3 Pt1 112.5(3)
C13 P3 Pt1 112.6(3)
C12 C7 C8 110.5(9)
C12 C7 P3 111.0(7)
C8 C7 P3 111.6(7)
C12 C7 H7 107.8
C8 C7 H7 107.8
P3 C7 H7 107.8
C7 C8 C9 110.3(9)
C7 C8 H8A 109.6
C9 C8 H8A 109.6
C7 C8 H8B 109.6
C9 C8 H8B 109.6
H8A C8 H8B 108.1
C10 C9 C8 110.0(10)
C10 C9 H9A 109.7
C8 C9 H9A 109.7
C10 C9 H9B 109.7
C8 C9 H9B 109.7
H9A C9 H9B 108.2
C11 C10 C9 111.5(10)
C11 C10 H10A 109.3
C9 C10 H10A 109.3
C11 C10 H10B 109.3
C9 C10 H10B 109.3
H10A C10 H10B 108.0
C10 C11 C12 112.4(10)
C10 C11 H11A 109.1
C12 C11 H11A 109.1
C10 C11 H11B 109.1
C12 C11 H11B 109.1
H11A C11 H11B 107.9
C11 C12 C7 111.4(9)
C11 C12 H12A 109.4
C7 C12 H12A 109.4
C11 C12 H12B 109.4
C7 C12 H12B 109.4
H12A C12 H12B 108.0
C18 C13 C14 110.1(8)
C18 C13 P3 116.6(7)
C14 C13 P3 113.2(7)
C18 C13 H13 105.3
C14 C13 H13 105.3
P3 C13 H13 105.3
C15 C14 C13 110.8(9)
C15 C14 H14A 109.5
C13 C14 H14A 109.5
C15 C14 H14B 109.5
C13 C14 H14B 109.5
H14A C14 H14B 108.1
C14 C15 C16 110.7(9)
C14 C15 H15A 109.5
C16 C15 H15A 109.5
C14 C15 H15B 109.5
C16 C15 H15B 109.5
H15A C15 H15B 108.1
C15 C16 C17 113.0(9)
C15 C16 H16A 109.0
C17 C16 H16A 109.0
C15 C16 H16B 109.0
C17 C16 H16B 109.0
H16A C16 H16B 107.8
C18 C17 C16 110.7(10)
C18 C17 H17A 109.5
C16 C17 H17A 109.5
C18 C17 H17B 109.5
C16 C17 H17B 109.5
H17A C17 H17B 108.1
C17 C18 C13 110.4(9)
C17 C18 H18A 109.6
C13 C18 H18A 109.6
C17 C18 H18B 109.6
C13 C18 H18B 109.6
H18A C18 H18B 108.1
C23 C19 C20 109.8(8)
C23 C19 P3 113.3(7)
C20 C19 P3 117.0(7)
C23 C19 H19 105.2
C20 C19 H19 105.2
P3 C19 H19 105.2
C21 C20 C19 109.9(9)
C21 C20 H20A 109.7
C19 C20 H20A 109.7
C21 C20 H20B 109.7
C19 C20 H20B 109.7
H20A C20 H20B 108.2
C20 C21 C22 112.1(9)
C20 C21 H21A 109.2
C22 C21 H21A 109.2
C20 C21 H21B 109.2
C22 C21 H21B 109.2
H21A C21 H21B 107.9
C62 C22 C21 110.3(9)
C62 C22 H22A 109.6
C21 C22 H22A 109.6
C62 C22 H22B 109.6
C21 C22 H22B 109.6
H22A C22 H22B 108.1
C62 C23 C19 111.0(9)
C62 C23 H23A 109.4
C19 C23 H23A 109.4
C62 C23 H23B 109.4
C19 C23 H23B 109.4
H23A C23 H23B 108.0
C25 C24 C28 110.5(8)
C25 C24 P2 110.7(6)
C28 C24 P2 112.4(6)
C25 C24 H24 107.7
C28 C24 H24 107.7
P2 C24 H24 107.7
C24 C25 C26 110.1(8)
C24 C25 H25A 109.6
C26 C25 H25A 109.6
C24 C25 H25B 109.6
C26 C25 H25B 109.6
H25A C25 H25B 108.2
C63 C26 C25 109.7(9)
C63 C26 H26A 109.7
C25 C26 H26A 109.7
C63 C26 H26B 109.7
C25 C26 H26B 109.7
H26A C26 H26B 108.2
C63 C27 C28 111.8(9)
C63 C27 H27A 109.3
C28 C27 H27A 109.3
C63 C27 H27B 109.3
C28 C27 H27B 109.3
H27A C27 H27B 107.9
C27 C28 C24 110.9(7)
C27 C28 H28A 109.5
C24 C28 H28A 109.5
C27 C28 H28B 109.5
C24 C28 H28B 109.5
H28A C28 H28B 108.1
C34 C29 C30 110.8(8)
C34 C29 P2 119.1(7)
C30 C29 P2 112.2(7)
C34 C29 H29 104.4
C30 C29 H29 104.4
P2 C29 H29 104.4
C31 C30 C29 109.9(9)
C31 C30 H30A 109.7
C29 C30 H30A 109.7
C31 C30 H30B 109.7
C29 C30 H30B 109.7
H30A C30 H30B 108.2
C30 C31 C32 111.0(10)
C30 C31 H31A 109.4
C32 C31 H31A 109.4
C30 C31 H31B 109.4
C32 C31 H31B 109.4
H31A C31 H31B 108.0
C33 C32 C31 109.9(9)
C33 C32 H32A 109.7
C31 C32 H32A 109.7
C33 C32 H32B 109.7
C31 C32 H32B 109.7
H32A C32 H32B 108.2
C32 C33 C34 110.6(10)
C32 C33 H33A 109.5
C34 C33 H33A 109.5
C32 C33 H33B 109.5
C34 C33 H33B 109.5
H33A C33 H33B 108.1
C29 C34 C33 110.4(8)
C29 C34 H34A 109.6
C33 C34 H34A 109.6
C29 C34 H34B 109.6
C33 C34 H34B 109.6
H34A C34 H34B 108.1
C36 C35 C37 110.8(8)
C36 C35 P2 113.3(7)
C37 C35 P2 116.2(7)
C36 C35 H35 105.1
C37 C35 H35 105.1
P2 C35 H35 105.1
C35 C36 C61 109.8(8)
C35 C36 H36A 109.7
C61 C36 H36A 109.7
C35 C36 H36B 109.7
C61 C36 H36B 109.7
H36A C36 H36B 108.2
C35 C37 C59 111.0(8)
C35 C37 H37A 109.4
C59 C37 H37A 109.4
C35 C37 H37B 109.4
C59 C37 H37B 109.4
H37A C37 H37B 108.0
C39 C38 Pt1 178.8(9)
C38 C39 C40 175.5(11)
C45 C40 C41 117.9(9)
C45 C40 C39 121.5(9)
C41 C40 C39 120.6(9)
C42 C41 C40 119.8(10)
C42 C41 H41 120.1
C40 C41 H41 120.1
C41 C42 C43 122.2(10)
C41 C42 H42 118.9
C43 C42 H42 118.9
C44 C43 C42 117.5(9)
C44 C43 C46 122.2(10)
C42 C43 C46 120.2(10)
C43 C44 C45 122.2(10)
C43 C44 H44 118.9
C45 C44 H44 118.9
C44 C45 C40 120.2(9)
C44 C45 H45 119.9
C40 C45 H45 119.9
C47 C46 C43 174.0(14)
C46 C47 H47 180.0
C49 C48 Pt1 178.5(9)
C48 C49 C50 175.3(10)
C53 C50 C51 117.0(9)
C53 C50 C49 120.9(9)
C51 C50 C49 122.1(9)
C56 C51 C50 121.4(10)
C56 C51 H51 119.3
C50 C51 H51 119.3
Cl4 C52 Cl6 112.0(7)
Cl4 C52 Cl5 110.0(7)
Cl6 C52 Cl5 111.0(8)
Cl4 C52 H52 107.9
Cl6 C52 H52 107.9
Cl5 C52 H52 107.9
C54 C53 C50 123.1(10)
C54 C53 H53 118.4
C50 C53 H53 118.4
C53 C54 C55 119.7(10)
C53 C54 H54 120.2
C55 C54 H54 120.2
C56 C55 C54 118.9(9)
C56 C55 C57 121.1(10)
C54 C55 C57 120.0(10)
C51 C56 C55 119.7(10)
C51 C56 H56 120.2
C55 C56 H56 120.2
C58 C57 C55 178.0(13)
C57 C58 H58 180.0
C60 C59 C37 110.7(9)
C60 C59 H59A 109.5
C37 C59 H59A 109.5
C60 C59 H59B 109.5
C37 C59 H59B 109.5
H59A C59 H59B 108.1
C61 C60 C59 110.9(8)
C61 C60 H60A 109.5
C59 C60 H60A 109.5
C61 C60 H60B 109.5
C59 C60 H60B 109.5
H60A C60 H60B 108.0
C60 C61 C36 110.8(8)
C60 C61 H61A 109.5
C36 C61 H61A 109.5
C60 C61 H61B 109.5
C36 C61 H61B 109.5
H61A C61 H61B 108.1
C22 C62 C23 111.0(9)
C22 C62 H62A 109.4
C23 C62 H62A 109.4
C22 C62 H62B 109.4
C23 C62 H62B 109.4
H62A C62 H62B 108.0
C27 C63 C26 111.0(9)
C27 C63 H63A 109.4
C26 C63 H63A 109.4
C27 C63 H63B 109.4
C26 C63 H63B 109.4
H63A C63 H63B 108.0

loop_
_geom_bond_atom_site_label_1
_geom_bond_atom_site_label_2
_geom_bond_distance
Pt1 C48 1.990(11)
Pt1 C38 2.017(11)
Pt1 P2 2.329(2)
Pt1 P3 2.330(2)
Cl4 C52 1.741(14)
Cl5 C52 1.788(13)
Cl6 C52 1.742(13)
P2 C24 1.842(9)
P2 C35 1.847(9)
P2 C29 1.854(10)
P3 C7 1.842(10)
P3 C19 1.853(10)
P3 C13 1.859(10)
C7 C12 1.541(14)
C7 C8 1.562(14)
C7 H7 1.0000
C8 C9 1.563(15)
C8 H8A 0.9900
C8 H8B 0.9900
C9 C10 1.54(2)
C9 H9A 0.9900
C9 H9B 0.9900
C10 C11 1.509(19)
C10 H10A 0.9900
C10 H10B 0.9900
C11 C12 1.525(15)
C11 H11A 0.9900
C11 H11B 0.9900
C12 H12A 0.9900
C12 H12B 0.9900
C13 C18 1.548(13)
C13 C14 1.550(14)
C13 H13 1.0000
C14 C15 1.508(15)
C14 H14A 0.9900
C14 H14B 0.9900
C15 C16 1.515(16)
C15 H15A 0.9900
C15 H15B 0.9900
C16 C17 1.538(17)
C16 H16A 0.9900
C16 H16B 0.9900
C17 C18 1.524(15)
C17 H17A 0.9900
C17 H17B 0.9900
C18 H18A 0.9900
C18 H18B 0.9900
C19 C23 1.532(13)
C19 C20 1.542(13)
C19 H19 1.0000
C20 C21 1.531(14)
C20 H20A 0.9900
C20 H20B 0.9900
C21 C22 1.538(17)
C21 H21A 0.9900
C21 H21B 0.9900
C22 C62 1.514(15)
C22 H22A 0.9900
C22 H22B 0.9900
C23 C62 1.515(14)
C23 H23A 0.9900
C23 H23B 0.9900
C24 C25 1.545(13)
C24 C28 1.557(12)
C24 H24 1.0000
C25 C26 1.564(14)
C25 H25A 0.9900
C25 H25B 0.9900
C26 C63 1.558(16)
C26 H26A 0.9900
C26 H26B 0.9900
C27 C63 1.539(16)
C27 C28 1.547(13)
C27 H27A 0.9900
C27 H27B 0.9900
C28 H28A 0.9900
C28 H28B 0.9900
C29 C34 1.530(13)
C29 C30 1.541(14)
C29 H29 1.0000
C30 C31 1.531(14)
C30 H30A 0.9900
C30 H30B 0.9900
C31 C32 1.553(15)
C31 H31A 0.9900
C31 H31B 0.9900
C32 C33 1.527(17)
C32 H32A 0.9900
C32 H32B 0.9900
C33 C34 1.533(14)
C33 H33A 0.9900
C33 H33B 0.9900
C34 H34A 0.9900
C34 H34B 0.9900
C35 C36 1.525(13)
C35 C37 1.527(13)
C35 H35 1.0000
C36 C61 1.549(14)
C36 H36A 0.9900
C36 H36B 0.9900
C37 C59 1.558(14)
C37 H37A 0.9900
C37 H37B 0.9900
C38 C39 1.189(14)
C39 C40 1.435(13)
C40 C45 1.405(14)
C40 C41 1.434(13)
C41 C42 1.374(15)
C41 H41 0.9500
C42 C43 1.411(16)
C42 H42 0.9500
C43 C44 1.378(15)
C43 C46 1.431(14)
C44 C45 1.399(14)
C44 H44 0.9500
C45 H45 0.9500
C46 C47 1.201(16)
C47 H47 0.9500
C48 C49 1.211(14)
C49 C50 1.457(13)
C50 C53 1.382(14)
C50 C51 1.402(13)
C51 C56 1.389(14)
C51 H51 0.9500
C52 H52 1.0000
C53 C54 1.360(15)
C53 H53 0.9500
C54 C55 1.406(15)
C54 H54 0.9500
C55 C56 1.396(15)
C55 C57 1.441(15)
C56 H56 0.9500
C57 C58 1.206(16)
C58 H58 0.9500
C59 C60 1.539(15)
C59 H59A 0.9900
C59 H59B 0.9900
C60 C61 1.498(14)
C60 H60A 0.9900
C60 H60B 0.9900
C61 H61A 0.9900
C61 H61B 0.9900
C62 H62A 0.9900
C62 H62B 0.9900
C63 H63A 0.9900
C63 H63B 0.9900

loop_
_geom_torsion_atom_site_label_1
_geom_torsion_atom_site_label_2
_geom_torsion_atom_site_label_3
_geom_torsion_atom_site_label_4
_geom_torsion
C19 P3 C7 C12 63.7(8)
C13 P3 C7 C12 -178.9(7)
Pt1 P3 C7 C12 -57.0(7)
C19 P3 C7 C8 -172.5(7)
C13 P3 C7 C8 -55.1(8)
Pt1 P3 C7 C8 66.8(7)
C12 C7 C8 C9 -56.0(11)
P3 C7 C8 C9 179.9(8)
C7 C8 C9 C10 56.4(12)
C8 C9 C10 C11 -56.5(13)
C9 C10 C11 C12 56.3(13)
C10 C11 C12 C7 -55.5(13)
C8 C7 C12 C11 55.1(12)
P3 C7 C12 C11 179.5(8)
C7 P3 C13 C18 -53.5(9)
C19 P3 C13 C18 58.3(9)
Pt1 P3 C13 C18 -174.1(7)
C7 P3 C13 C14 177.3(7)
C19 P3 C13 C14 -71.0(8)
Pt1 P3 C13 C14 56.7(7)
C18 C13 C14 C15 58.1(11)
P3 C13 C14 C15 -169.4(7)
C13 C14 C15 C16 -56.6(12)
C14 C15 C16 C17 55.3(13)
C15 C16 C17 C18 -54.7(13)
C16 C17 C18 C13 55.1(12)
C14 C13 C18 C17 -57.2(12)
P3 C13 C18 C17 172.1(8)
C7 P3 C19 C23 178.5(7)
C13 P3 C19 C23 65.7(8)
Pt1 P3 C19 C23 -62.0(7)
C7 P3 C19 C20 49.2(8)
C13 P3 C19 C20 -63.7(9)
Pt1 P3 C19 C20 168.6(7)
C23 C19 C20 C21 56.5(12)
P3 C19 C20 C21 -172.5(8)
C19 C20 C21 C22 -55.7(12)
C20 C21 C22 C62 55.4(13)
C20 C19 C23 C62 -58.7(11)
P3 C19 C23 C62 168.4(7)
C35 P2 C24 C25 -176.8(7)
C29 P2 C24 C25 -61.4(7)
Pt1 P2 C24 C25 60.1(7)
C35 P2 C24 C28 59.2(7)
C29 P2 C24 C28 174.6(7)
Pt1 P2 C24 C28 -63.9(7)
C28 C24 C25 C26 -58.6(11)
P2 C24 C25 C26 176.3(7)
C24 C25 C26 C63 58.7(11)
C63 C27 C28 C24 -55.1(11)
C25 C24 C28 C27 56.5(10)
P2 C24 C28 C27 -179.4(7)
C24 P2 C29 C34 -46.3(9)
C35 P2 C29 C34 64.3(9)
Pt1 P2 C29 C34 -167.0(7)
C24 P2 C29 C30 -178.0(7)
C35 P2 C29 C30 -67.4(8)
Pt1 P2 C29 C30 61.3(8)
C34 C29 C30 C31 57.3(12)
P2 C29 C30 C31 -167.0(7)
C29 C30 C31 C32 -56.9(12)
C30 C31 C32 C33 57.4(13)
C31 C32 C33 C34 -57.6(13)
C30 C29 C34 C33 -58.0(13)
P2 C29 C34 C33 169.6(8)
C32 C33 C34 C29 58.5(13)
C24 P2 C35 C36 -175.2(7)
C29 P2 C35 C36 74.3(8)
Pt1 P2 C35 C36 -53.7(8)
C24 P2 C35 C37 54.7(8)
C29 P2 C35 C37 -55.7(9)
Pt1 P2 C35 C37 176.2(6)
C37 C35 C36 C61 -58.0(11)
P2 C35 C36 C61 169.3(7)
C36 C35 C37 C59 55.9(11)
P2 C35 C37 C59 -172.9(7)
C45 C40 C41 C42 -4.5(15)
C39 C40 C41 C42 176.9(10)
C40 C41 C42 C43 3.2(17)
C41 C42 C43 C44 0.0(16)
C41 C42 C43 C46 -178.4(10)
C42 C43 C44 C45 -1.9(15)
C46 C43 C44 C45 176.5(10)
C43 C44 C45 C40 0.4(15)
C41 C40 C45 C44 2.7(14)
C39 C40 C45 C44 -178.7(9)
C53 C50 C51 C56 3.3(15)
C49 C50 C51 C56 -175.8(9)
C51 C50 C53 C54 -4.3(15)
C49 C50 C53 C54 174.8(10)
C50 C53 C54 C55 0.6(16)
C53 C54 C55 C56 4.2(15)
C53 C54 C55 C57 -174.4(10)
C50 C51 C56 C55 1.3(15)
C54 C55 C56 C51 -5.1(14)
C57 C55 C56 C51 173.4(10)
C35 C37 C59 C60 -54.1(11)
C37 C59 C60 C61 55.6(12)
C59 C60 C61 C36 -58.4(12)
C35 C36 C61 C60 59.5(11)
C21 C22 C62 C23 -56.2(12)
C19 C23 C62 C22 58.8(12)
C28 C27 C63 C26 55.7(11)
C25 C26 C63 C27 -57.1(12)
